data_7135966
loop_
_publ_author_name
'Dokken, Hannah'
'Rajeshkumar, Thayalan'
'Almquist, C. Christopher'
'Zhou, Wen'
'Maichle-Moessmer, Caecilia'
'Harrison, Alexander'
'Anwander, Reiner'
'Maron, Laurent'
'Piers, Warren'

_publ_section_title
;
 Coordination-induced bond weakening of multiple C-H bonds in a molybdenum
 methyl complex leading to a bridging ethylenediyl by C-C bond formation
 through bimolecular coupling of a terminal methylidyne
;
_journal_name_full 'Chemical Communications'
_journal_paper_doi 10.1039/D6CC02936A
_journal_year 2026
_chemical_formula_sum 'C64 H60 B4 Mo2 N18'
_chemical_formula_weight 1316.42
_space_group_crystal_system monoclinic
_space_group_IT_number 14
_space_group_name_Hall '-P 2ybc'
_space_group_name_H-M_alt 'P 1 21/c 1'
_atom_sites_solution_hydrogens mixed
_audit_creation_date 2025-11-11
_audit_creation_method SHELXL-2025/1
_audit_update_record
;
2026-06-16 deposited with the CCDC.	2026-06-19 downloaded from the CCDC.
;
_cell_angle_alpha 90
_cell_angle_beta 95.112(4)
_cell_angle_gamma 90
_cell_formula_units_Z 4
_cell_length_a 16.7776(7)
_cell_length_b 25.0472(12)
_cell_length_c 15.4369(5)
_cell_measurement_reflns_used 6452
_cell_measurement_temperature 150(2)
_cell_measurement_theta_max 61.6530
_cell_measurement_theta_min 3.1470
_cell_volume 6461.3(5)
_computing_cell_refinement 'CrysAlisPro 1.171.44.115a (Rigaku OD, 2025)'
_computing_data_collection 'CrysAlisPro 1.171.44.115a (Rigaku OD, 2025)'
_computing_data_reduction 'CrysAlisPro 1.171.44.115a (Rigaku OD, 2025)'
_computing_structure_refinement 'SHELXL-2025/1 (Sheldrick, 2025)'
_computing_structure_solution 'SHELXT 2018/2 (Sheldrick, 2018)'
_diffrn_ambient_temperature 150(2)
_diffrn_detector 'Hybrid Pixel Array Detector'
_diffrn_detector_area_resol_mean 10.0000
_diffrn_detector_type HyPix
_diffrn_measured_fraction_theta_full 0.934
_diffrn_measured_fraction_theta_max 0.934
_diffrn_measurement_device 'four-circle diffractometer'
_diffrn_measurement_device_type 'XtaLAB Synergy, Dualflex, HyPix'
_diffrn_measurement_method '\w scans'
_diffrn_radiation_monochromator mirror
_diffrn_radiation_probe x-ray
_diffrn_radiation_type 'Cu K\a'
_diffrn_radiation_wavelength 1.54184
_diffrn_reflns_av_R_equivalents 0.0845
_diffrn_reflns_av_unetI/netI 0.1084
_diffrn_reflns_Laue_measured_fraction_full 0.934
_diffrn_reflns_Laue_measured_fraction_max 0.934
_diffrn_reflns_limit_h_max 19
_diffrn_reflns_limit_h_min -19
_diffrn_reflns_limit_k_max 28
_diffrn_reflns_limit_k_min -28
_diffrn_reflns_limit_l_max 17
_diffrn_reflns_limit_l_min -17
_diffrn_reflns_number 33636
_diffrn_reflns_point_group_measured_fraction_full 0.934
_diffrn_reflns_point_group_measured_fraction_max 0.934
_diffrn_reflns_theta_full 63.753
_diffrn_reflns_theta_max 63.753
_diffrn_reflns_theta_min 2.644
_diffrn_source 'micro-focus sealed X-ray tube'
_diffrn_source_type 'PhotonJet (Cu) X-ray Source'
_exptl_absorpt_coefficient_mu 3.608
_exptl_absorpt_correction_T_max 1.00000
_exptl_absorpt_correction_T_min 0.61004
_exptl_absorpt_correction_type multi-scan
_exptl_absorpt_process_details
;
CrysAlisPro 1.171.44.115a (Rigaku Oxford Diffraction, 2025)
Empirical absorption correction using spherical harmonics,
implemented in SCALE3 ABSPACK scaling algorithm.
;
_exptl_crystal_colour brown
_exptl_crystal_density_diffrn 1.353
_exptl_crystal_description blocks
_exptl_crystal_F_000 2696
_exptl_crystal_size_max 0.083
_exptl_crystal_size_mid 0.053
_exptl_crystal_size_min 0.035
_refine_diff_density_max 3.609
_refine_diff_density_min -1.222
_refine_diff_density_rms 0.192
_refine_ls_extinction_method none
_refine_ls_goodness_of_fit_ref 1.031
_refine_ls_hydrogen_treatment mixed
_refine_ls_matrix_type full
_refine_ls_number_parameters 804
_refine_ls_number_reflns 9952
_refine_ls_number_restraints 1549
_refine_ls_restrained_S_all 0.970
_refine_ls_R_factor_all 0.1647
_refine_ls_R_factor_gt 0.1125
_refine_ls_shift/su_max 0.003
_refine_ls_shift/su_mean 0.000
_refine_ls_structure_factor_coef Fsqd
_refine_ls_weighting_details 'w=1/[\s^2^(Fo^2^)+(0.1602P)^2^+101.7592P] where P=(Fo^2^+2Fc^2^)/3'
_refine_ls_weighting_scheme calc
_refine_ls_wR_factor_gt 0.2944
_refine_ls_wR_factor_ref 0.3272
_reflns_Friedel_coverage 0.000
_reflns_number_gt 6103
_reflns_number_total 9953
_reflns_threshold_expression 'I > 2\s(I)'
_cod_data_source_file d6cc02936a2.cif
_cod_data_source_block HD_1-009_auto_sq
_cod_original_sg_symbol_H-M 'P 21/c'
_cod_database_code 7135966
_shelx_shelxl_version_number 2025/1
_shelx_space_group_comment
;
The symmetry employed for this shelxl refinement is uniquely defined
by the following loop, which should always be used as a source of
symmetry information in preference to the above space-group names.
They are only intended as comments.
;
_oxdiff_exptl_absorpt_empirical_full_min 0.554
_oxdiff_exptl_absorpt_empirical_full_max 1.846
_oxdiff_exptl_absorpt_empirical_details
;
Empirical correction (ABSPACK) includes:
- Absorption correction using spherical harmonics
- Frame scaling
;

loop_
_space_group_symop_operation_xyz
'x, y, z'
'-x, y+1/2, -z+1/2'
'-x, -y, -z'
'x, -y-1/2, z-1/2'

loop_
_atom_site_label
_atom_site_type_symbol
_atom_site_fract_x
_atom_site_fract_y
_atom_site_fract_z
_atom_site_U_iso_or_equiv
_atom_site_adp_type
_atom_site_occupancy
_atom_site_site_symmetry_order
_atom_site_calc_flag
_atom_site_refinement_flags_posn
_atom_site_refinement_flags_adp
_atom_site_refinement_flags_occupancy
_atom_site_disorder_assembly
_atom_site_disorder_group
C6 C 0.5717(8) 0.5253(5) 0.7886(8) 0.033(2) Uani 1 1 d . U . . .
C7 C 0.6396(8) 0.4940(5) 0.7773(8) 0.036(2) Uani 1 1 d . U . . .
H7 H 0.670451 0.502179 0.730289 0.043 Uiso 1 1 calc R U . . .
C8 C 0.6638(9) 0.4515(6) 0.8316(9) 0.041(3) Uani 1 1 d . U . . .
H8 H 0.710700 0.431960 0.821935 0.050 Uiso 1 1 calc R U . . .
C9 C 0.6191(9) 0.4377(6) 0.9004(9) 0.042(2) Uani 1 1 d . U . . .
C10 C 0.5497(9) 0.4666(6) 0.9115(9) 0.042(3) Uani 1 1 d . U . . .
H10 H 0.517367 0.457019 0.956518 0.051 Uiso 1 1 calc R U . . .
C11 C 0.5277(9) 0.5088(6) 0.8579(8) 0.038(2) Uani 1 1 d . U . . .
H11 H 0.480474 0.527957 0.867876 0.046 Uiso 1 1 calc R U . . .
C12 C 0.6463(11) 0.3903(7) 0.9603(10) 0.060(4) Uani 1 1 d . U . . .
H12A H 0.627658 0.356735 0.932927 0.090 Uiso 1 1 calc R U . . .
H12B H 0.623736 0.394256 1.016350 0.090 Uiso 1 1 calc R U . . .
H12C H 0.704895 0.389939 0.969626 0.090 Uiso 1 1 calc R U . . .
C13 C 0.4991(9) 0.6335(6) 0.8505(8) 0.037(2) Uani 1 1 d . U . . .
H13 H 0.519982 0.612002 0.897959 0.045 Uiso 1 1 calc R U . . .
C14 C 0.4657(8) 0.6831(6) 0.8578(8) 0.037(2) Uani 1 1 d . U . . .
H14 H 0.460298 0.703160 0.909152 0.044 Uiso 1 1 calc R U . . .
C15 C 0.4413(8) 0.6971(6) 0.7716(8) 0.035(2) Uani 1 1 d . U . . .
H15 H 0.413807 0.728955 0.753735 0.042 Uiso 1 1 calc R U . . .
C16 C 0.4677(8) 0.4910(5) 0.6413(8) 0.034(2) Uani 1 1 d . U . . .
H16 H 0.488016 0.463274 0.678978 0.041 Uiso 1 1 calc R U . . .
C17 C 0.4207(9) 0.4841(6) 0.5644(9) 0.038(2) Uani 1 1 d . U . . .
H17 H 0.401146 0.451402 0.539517 0.046 Uiso 1 1 calc R U . . .
C18 C 0.4080(8) 0.5353(5) 0.5312(8) 0.035(2) Uani 1 1 d . U . . .
H18 H 0.378713 0.543412 0.477257 0.042 Uiso 1 1 calc R U . . .
C19 C 0.6714(9) 0.7029(5) 0.3954(9) 0.037(2) Uani 1 1 d . U . . .
C20 C 0.7229(9) 0.6629(6) 0.3713(9) 0.042(3) Uani 1 1 d . U . . .
H20 H 0.725585 0.630192 0.402611 0.050 Uiso 1 1 calc R U . . .
C21 C 0.7695(10) 0.6694(6) 0.3037(9) 0.047(3) Uani 1 1 d . U . . .
H21 H 0.805797 0.641805 0.291840 0.056 Uiso 1 1 calc R U . . .
C22 C 0.7661(10) 0.7151(6) 0.2515(9) 0.046(3) Uani 1 1 d . U . . .
C23 C 0.7128(9) 0.7543(6) 0.2727(9) 0.043(3) Uani 1 1 d . U . . .
H23 H 0.708524 0.786135 0.239306 0.051 Uiso 1 1 calc R U . . .
C24 C 0.6651(9) 0.7482(6) 0.3421(9) 0.039(2) Uani 1 1 d . U . . .
H24 H 0.627725 0.775308 0.353148 0.047 Uiso 1 1 calc R U . . .
C25 C 0.8129(11) 0.7211(7) 0.1735(10) 0.059(4) Uani 1 1 d . U . . .
H25A H 0.816424 0.686393 0.144636 0.089 Uiso 1 1 calc R U . . .
H25B H 0.866875 0.733955 0.192057 0.089 Uiso 1 1 calc R U . . .
H25C H 0.785932 0.746714 0.132828 0.089 Uiso 1 1 calc R U . . .
C26 C 0.5239(9) 0.6579(5) 0.3175(8) 0.034(2) Uani 1 1 d . U . . .
H26 H 0.564096 0.664267 0.279158 0.041 Uiso 1 1 calc R U . . .
C27 C 0.4499(9) 0.6405(5) 0.2935(8) 0.036(2) Uani 1 1 d . U . . .
H27 H 0.427667 0.632492 0.236295 0.043 Uiso 1 1 calc R U . . .
C28 C 0.4123(9) 0.6367(5) 0.3703(8) 0.033(2) Uani 1 1 d . U . . .
H28 H 0.359078 0.624600 0.374033 0.040 Uiso 1 1 calc R U . . .
C29 C 0.6083(9) 0.7890(5) 0.5261(8) 0.035(2) Uani 1 1 d . U . . .
H29 H 0.652883 0.802450 0.499061 0.042 Uiso 1 1 calc R U . . .
C30 C 0.5683(9) 0.8163(6) 0.5835(8) 0.038(2) Uani 1 1 d . U . . .
H30 H 0.577733 0.851765 0.603859 0.046 Uiso 1 1 calc R U . . .
C31 C 0.5096(9) 0.7805(5) 0.6063(9) 0.038(2) Uani 1 1 d . U . . .
H31 H 0.471719 0.787929 0.646933 0.046 Uiso 1 1 calc R U . . .
C34 C -0.0698(10) 0.6170(6) 0.4935(10) 0.050(3) Uani 1 1 d . U . . .
H34 H -0.124970 0.608691 0.482354 0.060 Uiso 1 1 calc R U . . .
C35 C -0.0187(9) 0.5967(6) 0.4384(9) 0.046(3) Uani 1 1 d . U . . .
H35 H -0.037706 0.572862 0.393396 0.056 Uiso 1 1 calc R U . . .
C36 C 0.0632(9) 0.6113(6) 0.4486(9) 0.040(2) Uani 1 1 d . U . . .
C37 C 0.0127(9) 0.7092(6) 0.7314(9) 0.041(2) Uani 1 1 d . U . . .
C38 C 0.0194(9) 0.7559(6) 0.7835(9) 0.041(2) Uani 1 1 d . U . . .
H38 H 0.054808 0.783551 0.769162 0.049 Uiso 1 1 calc R U . . .
C39 C -0.0240(9) 0.7623(7) 0.8542(10) 0.048(3) Uani 1 1 d . U . . .
H39 H -0.018018 0.794302 0.887015 0.058 Uiso 1 1 calc R U . . .
C40 C -0.0767(10) 0.7230(7) 0.8794(9) 0.048(3) Uani 1 1 d . U . . .
C41 C -0.0826(10) 0.6764(7) 0.8324(9) 0.049(3) Uani 1 1 d . U . . .
H41 H -0.117416 0.649037 0.849014 0.059 Uiso 1 1 calc R U . . .
C42 C -0.0379(9) 0.6682(6) 0.7595(9) 0.046(3) Uani 1 1 d . U . . .
H42 H -0.041742 0.635071 0.729348 0.055 Uiso 1 1 calc R U . . .
C43 C -0.1254(11) 0.7298(7) 0.9579(10) 0.060(4) Uani 1 1 d . U . . .
H43A H -0.174983 0.749158 0.940091 0.091 Uiso 1 1 calc R U . . .
H43B H -0.094024 0.750064 1.003287 0.091 Uiso 1 1 calc R U . . .
H43C H -0.138473 0.694632 0.980477 0.091 Uiso 1 1 calc R U . . .
C44 C 0.1735(9) 0.7891(6) 0.5187(9) 0.040(2) Uani 1 1 d . U . . .
H44 H 0.212112 0.796528 0.478899 0.048 Uiso 1 1 calc R U . . .
C45 C 0.1180(9) 0.8252(6) 0.5409(9) 0.043(2) Uani 1 1 d . U . . .
H45 H 0.111156 0.861237 0.522520 0.051 Uiso 1 1 calc R U . . .
C46 C 0.0729(9) 0.7958(6) 0.5983(9) 0.040(2) Uani 1 1 d . U . . .
H46 H 0.027145 0.808658 0.623927 0.048 Uiso 1 1 calc R U . . .
C47 C 0.2646(9) 0.6360(6) 0.7405(9) 0.039(2) Uani 1 1 d . U . . .
H47 H 0.316436 0.622612 0.732766 0.047 Uiso 1 1 calc R U . . .
C48 C 0.2327(9) 0.6381(6) 0.8190(9) 0.046(3) Uani 1 1 d . U . . .
H48 H 0.256420 0.627618 0.874542 0.055 Uiso 1 1 calc R U . . .
C49 C 0.1559(9) 0.6598(6) 0.7971(9) 0.046(3) Uani 1 1 d . U . . .
H49 H 0.117465 0.666541 0.837340 0.055 Uiso 1 1 calc R U . . .
C50 C 0.0912(10) 0.5529(7) 0.3022(10) 0.051(3) Uani 1 1 d . U . . .
C51 C 0.0253(10) 0.5706(8) 0.2497(10) 0.060(3) Uani 1 1 d . U . . .
H51 H 0.001592 0.604234 0.259850 0.071 Uiso 1 1 calc R U . . .
C52 C -0.0053(12) 0.5381(8) 0.1818(12) 0.072(3) Uani 1 1 d . U . . .
H52 H -0.053742 0.548466 0.149644 0.087 Uiso 1 1 calc R U . . .
C53 C 0.0320(13) 0.4904(9) 0.1583(12) 0.076(3) Uani 1 1 d . U . . .
C54 C 0.1029(12) 0.4785(8) 0.2028(11) 0.070(3) Uani 1 1 d . U . . .
H54 H 0.133228 0.448863 0.185717 0.084 Uiso 1 1 calc R U . . .
C55 C 0.1307(11) 0.5087(7) 0.2715(11) 0.061(3) Uani 1 1 d . U . . .
H55 H 0.180781 0.499205 0.300963 0.073 Uiso 1 1 calc R U . . .
C56 C -0.0077(15) 0.4540(9) 0.0863(13) 0.094(6) Uani 1 1 d . U . . .
H56A H -0.045936 0.474852 0.048359 0.141 Uiso 1 1 calc R U . . .
H56B H -0.035837 0.424800 0.112838 0.141 Uiso 1 1 calc R U . . .
H56C H 0.033462 0.439218 0.051929 0.141 Uiso 1 1 calc R U . . .
C57 C 0.1894(9) 0.6467(6) 0.2632(9) 0.047(3) Uani 1 1 d . U . . .
H57 H 0.170500 0.626345 0.213578 0.056 Uiso 1 1 calc R U . . .
C58 C 0.2310(9) 0.6931(6) 0.2624(9) 0.047(3) Uani 1 1 d . U . . .
H58 H 0.246458 0.710935 0.212247 0.056 Uiso 1 1 calc R U . . .
C59 C 0.2468(9) 0.7096(6) 0.3464(9) 0.042(2) Uani 1 1 d . U . . .
H59 H 0.274903 0.741244 0.364001 0.050 Uiso 1 1 calc R U . . .
C60 C 0.1716(10) 0.5013(6) 0.4728(10) 0.051(3) Uani 1 1 d . U . . .
H60 H 0.143291 0.475574 0.436802 0.061 Uiso 1 1 calc R U . . .
C61 C 0.2077(10) 0.4909(7) 0.5543(10) 0.052(3) Uani 1 1 d . U . . .
H61 H 0.211367 0.457722 0.584269 0.062 Uiso 1 1 calc R U . . .
C62 C 0.2379(9) 0.5403(6) 0.5829(10) 0.044(3) Uani 1 1 d . U . . .
H62 H 0.265761 0.546980 0.638102 0.053 Uiso 1 1 calc R U . . .
C63 C 0.3379(8) 0.6528(5) 0.5569(8) 0.032(2) Uani 1 1 d . U . . .
C64 C 0.3412(9) 0.7100(6) 0.5607(9) 0.032(2) Uani 1 1 d . U . . .
H64A H 0.356(8) 0.738(6) 0.522(9) 0.039 Uiso 1 1 d . U . . .
H64B H 0.343(8) 0.728(5) 0.612(9) 0.039 Uiso 1 1 d . U . . .
B1 B 0.5406(10) 0.5731(6) 0.7206(9) 0.0300(16) Uani 1 1 d . U . . .
B2 B 0.6060(10) 0.6887(6) 0.4630(9) 0.0322(17) Uani 1 1 d . U . . .
B3 B 0.0732(11) 0.6967(7) 0.6583(11) 0.0423(19) Uani 1 1 d . U . . .
B4 B 0.1285(11) 0.5867(7) 0.3850(11) 0.0424(19) Uani 1 1 d . U . . .
Mo1 Mo 0.45424(6) 0.65690(4) 0.57430(6) 0.0272(3) Uani 1 1 d . U . . .
Mo2 Mo 0.22262(7) 0.66387(4) 0.54077(7) 0.0310(3) Uani 1 1 d . U . . .
N2 N 0.4803(6) 0.5442(4) 0.6544(6) 0.0290(18) Uani 1 1 d . U . . .
N3 N 0.4425(7) 0.5713(4) 0.5852(6) 0.0324(19) Uani 1 1 d . U . . .
N4 N 0.4980(7) 0.6198(4) 0.7659(6) 0.0332(19) Uani 1 1 d . U . . .
N5 N 0.4628(7) 0.6587(4) 0.7186(6) 0.0324(19) Uani 1 1 d . U . . .
N6 N 0.5768(7) 0.7403(4) 0.5122(7) 0.0340(19) Uani 1 1 d . U . . .
N7 N 0.5140(7) 0.7341(4) 0.5625(7) 0.035(2) Uani 1 1 d . U . . .
N8 N 0.5331(6) 0.6654(4) 0.4069(6) 0.0282(17) Uani 1 1 d . U . . .
N9 N 0.4625(6) 0.6527(4) 0.4381(6) 0.0284(18) Uani 1 1 d . U . . .
N10 N 0.0894(7) 0.6409(5) 0.5184(7) 0.040(2) Uani 1 1 d . U . . .
N11 N 0.1047(7) 0.7472(5) 0.6107(7) 0.0386(19) Uani 1 1 d . U . . .
N12 N 0.1679(7) 0.7420(4) 0.5591(7) 0.037(2) Uani 1 1 d . U . . .
N13 N 0.1451(7) 0.6694(5) 0.7131(7) 0.041(2) Uani 1 1 d . U . . .
N14 N 0.2141(7) 0.6550(5) 0.6761(7) 0.038(2) Uani 1 1 d . U . . .
N15 N 0.1817(7) 0.5531(5) 0.4504(7) 0.042(2) Uani 1 1 d . U . . .
N16 N 0.2213(7) 0.5774(5) 0.5196(7) 0.041(2) Uani 1 1 d . U . . .
N17 N 0.1792(7) 0.6342(5) 0.3481(7) 0.041(2) Uani 1 1 d . U . . .
N18 N 0.2160(7) 0.6738(5) 0.4016(7) 0.039(2) Uani 1 1 d . U . . .
C32 C 0.0312(10) 0.6599(6) 0.5714(10) 0.047(2) Uani 1 1 d . U . . .
C33 C -0.0478(11) 0.6482(6) 0.5629(10) 0.052(3) Uani 1 1 d . U . . .
H33 H -0.084368 0.660703 0.601906 0.063 Uiso 1 1 calc R U . . .
N1_1 N 0.5840(6) 0.6282(4) 0.5958(6) 0.0287(18) Uani 1 1 d D U . . .
C1_1 C 0.6108(7) 0.6012(4) 0.6697(7) 0.0304(19) Uani 1 1 d D U . . .
C2_1 C 0.6908(6) 0.6001(5) 0.6972(7) 0.030(2) Uani 1 1 d D U . . .
H2_1 H 0.708682 0.581898 0.749373 0.036 Uiso 1 1 calc R U . . .
C3_1 C 0.7451(7) 0.6251(5) 0.6499(7) 0.029(2) Uani 1 1 d D U . . .
H3_1 H 0.801102 0.624525 0.666031 0.035 Uiso 1 1 calc R U . . .
C4_1 C 0.7106(6) 0.6520(4) 0.5746(6) 0.0210(18) Uani 1 1 d D U . . .
H4_1 H 0.745499 0.673062 0.543439 0.025 Uiso 1 1 calc R U . . .
C5_1 C 0.6356(7) 0.6504(5) 0.5444(7) 0.0290(18) Uani 1 1 d D U . . .

loop_
_atom_site_aniso_label
_atom_site_aniso_U_11
_atom_site_aniso_U_22
_atom_site_aniso_U_33
_atom_site_aniso_U_23
_atom_site_aniso_U_13
_atom_site_aniso_U_12
C6 0.049(4) 0.033(4) 0.019(4) 0.008(3) 0.005(3) 0.001(3)
C7 0.047(5) 0.033(5) 0.028(5) 0.008(4) 0.004(4) 0.000(4)
C8 0.053(5) 0.036(5) 0.034(5) 0.012(4) 0.002(4) 0.001(4)
C9 0.057(5) 0.037(5) 0.032(5) 0.011(4) 0.003(4) 0.001(4)
C10 0.062(5) 0.039(5) 0.026(5) 0.011(4) 0.005(4) 0.003(4)
C11 0.057(5) 0.038(5) 0.022(4) 0.009(4) 0.011(4) 0.005(4)
C12 0.091(11) 0.042(7) 0.045(8) 0.017(6) -0.009(7) 0.002(6)
C13 0.055(6) 0.042(5) 0.016(3) -0.003(3) 0.006(4) -0.003(4)
C14 0.051(6) 0.041(5) 0.019(4) -0.002(3) 0.009(4) -0.004(4)
C15 0.050(6) 0.037(4) 0.020(4) -0.002(3) 0.010(4) -0.002(4)
C16 0.048(5) 0.029(3) 0.027(4) 0.001(3) 0.008(4) 0.003(3)
C17 0.055(6) 0.031(4) 0.030(4) -0.001(3) 0.005(4) 0.002(4)
C18 0.050(5) 0.031(4) 0.025(4) -0.001(3) 0.005(4) 0.001(4)
C19 0.051(5) 0.032(4) 0.028(4) 0.001(3) 0.011(3) -0.004(4)
C20 0.061(6) 0.039(5) 0.029(5) 0.007(4) 0.018(4) 0.004(4)
C21 0.067(6) 0.044(5) 0.032(5) 0.009(4) 0.023(4) 0.010(5)
C22 0.064(6) 0.045(5) 0.033(5) 0.010(4) 0.022(4) 0.007(4)
C23 0.058(6) 0.041(5) 0.032(5) 0.011(4) 0.018(4) 0.004(4)
C24 0.057(6) 0.033(5) 0.030(5) 0.002(4) 0.017(4) -0.001(4)
C25 0.072(9) 0.071(10) 0.038(6) 0.010(6) 0.028(6) 0.001(8)
C26 0.052(5) 0.033(5) 0.019(3) -0.001(3) 0.009(3) 0.009(4)
C27 0.055(5) 0.031(5) 0.023(4) 0.001(4) 0.004(3) 0.007(4)
C28 0.048(4) 0.028(5) 0.023(3) -0.002(3) 0.002(3) 0.001(4)
C29 0.055(5) 0.026(4) 0.026(5) -0.001(3) 0.008(4) -0.005(3)
C30 0.059(6) 0.029(4) 0.027(5) -0.004(4) 0.006(4) -0.003(4)
C31 0.059(6) 0.029(4) 0.027(5) -0.003(3) 0.007(4) -0.002(4)
C34 0.060(5) 0.053(6) 0.037(5) -0.001(4) 0.011(4) -0.003(5)
C35 0.056(4) 0.050(6) 0.033(5) -0.002(5) 0.005(4) -0.001(4)
C36 0.055(4) 0.038(5) 0.029(4) -0.006(3) 0.006(3) 0.003(4)
C37 0.051(5) 0.042(4) 0.029(4) -0.005(3) 0.006(4) 0.004(4)
C38 0.049(6) 0.042(5) 0.031(4) -0.005(4) 0.005(4) 0.005(4)
C39 0.056(6) 0.054(6) 0.037(5) -0.008(4) 0.011(4) 0.001(5)
C40 0.056(6) 0.058(5) 0.031(5) -0.005(4) 0.006(4) -0.002(4)
C41 0.060(6) 0.056(5) 0.032(5) -0.004(4) 0.009(4) -0.001(5)
C42 0.059(6) 0.049(5) 0.031(5) -0.003(4) 0.008(4) -0.001(4)
C43 0.073(9) 0.077(11) 0.033(6) -0.005(6) 0.013(6) 0.006(8)
C44 0.056(6) 0.037(4) 0.029(5) 0.000(4) 0.004(4) 0.006(4)
C45 0.056(6) 0.039(4) 0.033(5) -0.005(4) 0.002(4) 0.007(4)
C46 0.051(5) 0.037(4) 0.032(5) -0.008(4) 0.000(4) 0.004(4)
C47 0.049(5) 0.041(6) 0.028(4) 0.000(4) 0.010(3) 0.000(4)
C48 0.055(5) 0.054(6) 0.030(4) 0.005(4) 0.014(4) 0.007(5)
C49 0.056(5) 0.055(6) 0.029(4) 0.003(4) 0.014(3) 0.007(5)
C50 0.059(5) 0.058(5) 0.037(5) -0.015(4) 0.004(4) -0.001(4)
C51 0.062(6) 0.073(7) 0.042(5) -0.012(5) 0.001(4) 0.001(5)
C52 0.079(7) 0.083(7) 0.052(6) -0.018(5) -0.007(5) -0.001(6)
C53 0.087(7) 0.084(7) 0.056(6) -0.022(5) -0.005(5) 0.000(6)
C54 0.083(7) 0.078(7) 0.049(6) -0.026(5) 0.002(5) 0.004(6)
C55 0.068(6) 0.066(6) 0.049(6) -0.022(5) 0.003(5) 0.006(5)
C56 0.129(13) 0.093(11) 0.056(9) -0.017(8) -0.018(9) -0.013(10)
C57 0.059(6) 0.050(5) 0.032(4) -0.007(4) 0.008(4) 0.002(5)
C58 0.058(6) 0.050(5) 0.031(4) 0.000(4) 0.002(4) 0.002(5)
C59 0.051(6) 0.045(5) 0.031(4) 0.001(3) 0.004(4) 0.002(4)
C60 0.060(6) 0.042(4) 0.048(5) -0.004(4) -0.007(5) -0.002(4)
C61 0.064(6) 0.041(5) 0.049(5) -0.004(4) -0.008(5) 0.003(5)
C62 0.053(6) 0.041(5) 0.039(5) -0.004(4) 0.003(4) 0.004(4)
C63 0.044(4) 0.032(4) 0.021(4) -0.001(4) 0.008(3) 0.002(3)
C64 0.043(5) 0.033(4) 0.022(5) -0.002(4) 0.005(4) 0.002(4)
B1 0.044(3) 0.031(3) 0.016(3) 0.005(2) 0.007(2) 0.001(3)
B2 0.047(4) 0.027(3) 0.023(3) -0.001(2) 0.007(2) -0.002(3)
B3 0.057(4) 0.038(4) 0.033(4) -0.004(3) 0.011(3) 0.005(3)
B4 0.051(4) 0.044(4) 0.033(4) -0.009(3) 0.005(3) 0.003(3)
Mo1 0.0394(6) 0.0236(6) 0.0191(5) -0.0038(4) 0.0049(4) 0.0026(5)
Mo2 0.0392(6) 0.0295(6) 0.0250(6) -0.0049(5) 0.0071(5) 0.0009(5)
N2 0.042(4) 0.029(3) 0.016(3) 0.001(3) 0.009(3) 0.003(3)
N3 0.047(5) 0.031(4) 0.019(3) 0.001(3) 0.004(3) 0.002(3)
N4 0.049(4) 0.035(4) 0.016(3) -0.002(3) 0.004(3) 0.001(3)
N5 0.044(5) 0.035(4) 0.019(3) 0.000(3) 0.008(3) 0.000(3)
N6 0.051(4) 0.025(3) 0.027(4) -0.002(3) 0.009(3) -0.004(3)
N7 0.052(4) 0.028(4) 0.025(4) -0.002(3) 0.009(3) -0.003(3)
N8 0.043(3) 0.025(4) 0.018(3) -0.001(3) 0.010(2) 0.001(3)
N9 0.042(4) 0.026(4) 0.018(3) -0.001(3) 0.008(2) 0.000(3)
N10 0.058(4) 0.035(5) 0.028(4) -0.006(3) 0.008(3) 0.003(3)
N11 0.050(4) 0.037(4) 0.029(4) -0.006(3) 0.006(3) 0.004(3)
N12 0.052(5) 0.035(4) 0.026(4) -0.003(3) 0.006(3) 0.006(3)
N13 0.054(4) 0.042(5) 0.028(3) -0.001(3) 0.012(3) 0.002(3)
N14 0.048(4) 0.036(5) 0.029(4) -0.001(3) 0.009(3) -0.002(4)
N15 0.051(5) 0.040(4) 0.036(4) -0.010(3) 0.003(3) 0.002(3)
N16 0.050(5) 0.039(4) 0.034(4) -0.008(3) 0.003(4) 0.002(3)
N17 0.051(5) 0.041(4) 0.031(4) -0.010(3) 0.007(3) 0.005(3)
N18 0.053(5) 0.039(4) 0.027(4) -0.005(3) 0.006(3) 0.003(4)
C32 0.068(4) 0.035(5) 0.041(4) -0.012(4) 0.021(3) -0.004(4)
C33 0.071(5) 0.052(6) 0.035(5) 0.001(4) 0.014(4) -0.011(4)
N1_1 0.037(3) 0.026(3) 0.024(3) 0.001(2) 0.006(2) -0.003(3)
C1_1 0.040(3) 0.027(3) 0.024(3) 0.002(3) 0.006(2) -0.002(3)
C2_1 0.039(3) 0.027(4) 0.025(3) 0.003(3) 0.007(2) -0.001(3)
C3_1 0.039(3) 0.027(4) 0.022(3) 0.001(3) 0.006(2) -0.003(3)
C4_1 0.038(3) 0.011(3) 0.015(3) -0.004(3) 0.007(2) -0.010(3)
C5_1 0.038(3) 0.025(3) 0.026(3) -0.001(3) 0.007(2) -0.005(2)

loop_
_atom_type_symbol
_atom_type_description
_atom_type_scat_dispersion_real
_atom_type_scat_dispersion_imag
_atom_type_scat_source
C C 0.0181 0.0091 'International Tables Vol C Tables 4.2.6.8 and 6.1.1.4'
H H 0.0000 0.0000 'International Tables Vol C Tables 4.2.6.8 and 6.1.1.4'
B B 0.0090 0.0039 'International Tables Vol C Tables 4.2.6.8 and 6.1.1.4'
Mo Mo -0.0483 2.7339 'International Tables Vol C Tables 4.2.6.8 and 6.1.1.4'
N N 0.0311 0.0180 'International Tables Vol C Tables 4.2.6.8 and 6.1.1.4'

loop_
_geom_angle_atom_site_label_1
_geom_angle_atom_site_label_2
_geom_angle_atom_site_label_3
_geom_angle
_geom_angle_site_symmetry_1
_geom_angle_site_symmetry_3
_geom_angle_publ_flag
C7 C6 C11 114.5(12) . . ?
C7 C6 B1 122.7(11) . . ?
C11 C6 B1 122.5(12) . . ?
C8 C7 C6 123.1(13) . . ?
C8 C7 H7 118.4 . . ?
C6 C7 H7 118.4 . . ?
C7 C8 C9 120.0(14) . . ?
C7 C8 H8 120.0 . . ?
C9 C8 H8 120.0 . . ?
C8 C9 C10 118.3(13) . . ?
C8 C9 C12 119.7(14) . . ?
C10 C9 C12 122.0(13) . . ?
C11 C10 C9 120.6(13) . . ?
C11 C10 H10 119.7 . . ?
C9 C10 H10 119.7 . . ?
C10 C11 C6 123.3(14) . . ?
C10 C11 H11 118.3 . . ?
C6 C11 H11 118.3 . . ?
C9 C12 H12A 109.5 . . ?
C9 C12 H12B 109.5 . . ?
H12A C12 H12B 109.5 . . ?
C9 C12 H12C 109.5 . . ?
H12A C12 H12C 109.5 . . ?
H12B C12 H12C 109.5 . . ?
N4 C13 C14 109.8(12) . . ?
N4 C13 H13 125.1 . . ?
C14 C13 H13 125.1 . . ?
C13 C14 C15 103.7(12) . . ?
C13 C14 H14 128.2 . . ?
C15 C14 H14 128.2 . . ?
N5 C15 C14 109.2(13) . . ?
N5 C15 H15 125.4 . . ?
C14 C15 H15 125.4 . . ?
N2 C16 C17 108.8(12) . . ?
N2 C16 H16 125.6 . . ?
C17 C16 H16 125.6 . . ?
C16 C17 C18 105.0(13) . . ?
C16 C17 H17 127.5 . . ?
C18 C17 H17 127.5 . . ?
N3 C18 C17 110.6(12) . . ?
N3 C18 H18 124.7 . . ?
C17 C18 H18 124.7 . . ?
C20 C19 C24 116.2(12) . . ?
C20 C19 B2 119.0(12) . . ?
C24 C19 B2 122.4(13) . . ?
C21 C20 C19 121.8(14) . . ?
C21 C20 H20 119.1 . . ?
C19 C20 H20 119.1 . . ?
C20 C21 C22 122.7(14) . . ?
C20 C21 H21 118.7 . . ?
C22 C21 H21 118.7 . . ?
C23 C22 C21 116.0(13) . . ?
C23 C22 C25 120.9(14) . . ?
C21 C22 C25 123.0(14) . . ?
C22 C23 C24 121.9(13) . . ?
C22 C23 H23 119.0 . . ?
C24 C23 H23 119.0 . . ?
C23 C24 C19 121.2(14) . . ?
C23 C24 H24 119.4 . . ?
C19 C24 H24 119.4 . . ?
C22 C25 H25A 109.5 . . ?
C22 C25 H25B 109.5 . . ?
H25A C25 H25B 109.5 . . ?
C22 C25 H25C 109.5 . . ?
H25A C25 H25C 109.5 . . ?
H25B C25 H25C 109.5 . . ?
C27 C26 N8 109.7(12) . . ?
C27 C26 H26 125.1 . . ?
N8 C26 H26 125.1 . . ?
C26 C27 C28 105.5(12) . . ?
C26 C27 H27 127.3 . . ?
C28 C27 H27 127.3 . . ?
N9 C28 C27 110.0(13) . . ?
N9 C28 H28 125.0 . . ?
C27 C28 H28 125.0 . . ?
N6 C29 C30 110.8(13) . . ?
N6 C29 H29 124.6 . . ?
C30 C29 H29 124.6 . . ?
C29 C30 C31 104.1(12) . . ?
C29 C30 H30 128.0 . . ?
C31 C30 H30 128.0 . . ?
N7 C31 C30 110.8(12) . . ?
N7 C31 H31 124.6 . . ?
C30 C31 H31 124.6 . . ?
C33 C34 C35 124.8(17) . . ?
C33 C34 H34 117.6 . . ?
C35 C34 H34 117.6 . . ?
C34 C35 C36 119.6(14) . . ?
C34 C35 H35 120.2 . . ?
C36 C35 H35 120.2 . . ?
N10 C36 C35 118.3(13) . . ?
N10 C36 B4 119.6(13) . . ?
C35 C36 B4 121.7(13) . . ?
C38 C37 C42 116.2(13) . . ?
C38 C37 B3 122.3(14) . . ?
C42 C37 B3 120.1(13) . . ?
C39 C38 C37 121.6(15) . . ?
C39 C38 H38 119.2 . . ?
C37 C38 H38 119.2 . . ?
C38 C39 C40 122.2(15) . . ?
C38 C39 H39 118.9 . . ?
C40 C39 H39 118.9 . . ?
C41 C40 C39 117.9(14) . . ?
C41 C40 C43 119.7(15) . . ?
C39 C40 C43 122.5(15) . . ?
C40 C41 C42 121.5(15) . . ?
C40 C41 H41 119.2 . . ?
C42 C41 H41 119.2 . . ?
C41 C42 C37 120.5(14) . . ?
C41 C42 H42 119.8 . . ?
C37 C42 H42 119.8 . . ?
C40 C43 H43A 109.5 . . ?
C40 C43 H43B 109.5 . . ?
H43A C43 H43B 109.5 . . ?
C40 C43 H43C 109.5 . . ?
H43A C43 H43C 109.5 . . ?
H43B C43 H43C 109.5 . . ?
N12 C44 C45 112.8(14) . . ?
N12 C44 H44 123.6 . . ?
C45 C44 H44 123.6 . . ?
C44 C45 C46 103.1(13) . . ?
C44 C45 H45 128.5 . . ?
C46 C45 H45 128.5 . . ?
N11 C46 C45 109.5(13) . . ?
N11 C46 H46 125.3 . . ?
C45 C46 H46 125.3 . . ?
N14 C47 C48 111.9(14) . . ?
N14 C47 H47 124.0 . . ?
C48 C47 H47 124.0 . . ?
C47 C48 C49 102.9(13) . . ?
C47 C48 H48 128.6 . . ?
C49 C48 H48 128.6 . . ?
N13 C49 C48 110.5(13) . . ?
N13 C49 H49 124.8 . . ?
C48 C49 H49 124.8 . . ?
C51 C50 C55 115.7(15) . . ?
C51 C50 B4 121.9(15) . . ?
C55 C50 B4 121.5(15) . . ?
C50 C51 C52 118.4(18) . . ?
C50 C51 H51 120.8 . . ?
C52 C51 H51 120.8 . . ?
C51 C52 C53 123.2(19) . . ?
C51 C52 H52 118.4 . . ?
C53 C52 H52 118.4 . . ?
C54 C53 C52 116.5(18) . . ?
C54 C53 C56 122.6(19) . . ?
C52 C53 C56 120.8(19) . . ?
C53 C54 C55 120.0(19) . . ?
C53 C54 H54 120.0 . . ?
C55 C54 H54 120.0 . . ?
C54 C55 C50 124.8(18) . . ?
C54 C55 H55 117.6 . . ?
C50 C55 H55 117.6 . . ?
C53 C56 H56A 109.5 . . ?
C53 C56 H56B 109.5 . . ?
H56A C56 H56B 109.5 . . ?
C53 C56 H56C 109.5 . . ?
H56A C56 H56C 109.5 . . ?
H56B C56 H56C 109.5 . . ?
C58 C57 N17 108.2(13) . . ?
C58 C57 H57 125.9 . . ?
N17 C57 H57 125.9 . . ?
C57 C58 C59 107.9(14) . . ?
C57 C58 H58 126.0 . . ?
C59 C58 H58 126.0 . . ?
C58 C59 N18 109.9(14) . . ?
C58 C59 H59 125.0 . . ?
N18 C59 H59 125.0 . . ?
N15 C60 C61 111.1(14) . . ?
N15 C60 H60 124.4 . . ?
C61 C60 H60 124.4 . . ?
C60 C61 C62 103.9(15) . . ?
C60 C61 H61 128.1 . . ?
C62 C61 H61 128.1 . . ?
N16 C62 C61 109.5(13) . . ?
N16 C62 H62 125.2 . . ?
C61 C62 H62 125.2 . . ?
C64 C63 Mo2 84.1(8) . . ?
C64 C63 Mo1 84.7(9) . . ?
Mo2 C63 Mo1 168.8(8) . . ?
C63 C64 Mo2 57.5(7) . . ?
C63 C64 Mo1 57.1(7) . . ?
Mo2 C64 Mo1 114.6(6) . . ?
C63 C64 H64A 135(8) . . ?
Mo2 C64 H64A 123(8) . . ?
Mo1 C64 H64A 103(8) . . ?
C63 C64 H64B 121(9) . . ?
Mo2 C64 H64B 109(8) . . ?
Mo1 C64 H64B 103(8) . . ?
H64A C64 H64B 102(10) . . ?
N2 B1 N4 110.3(11) . . ?
N2 B1 C1_1 109.9(10) . . ?
N4 B1 C1_1 105.7(10) . . ?
N2 B1 C6 103.4(11) . . ?
N4 B1 C6 112.9(10) . . ?
C1_1 B1 C6 114.7(11) . . ?
N8 B2 N6 108.1(11) . . ?
N8 B2 C19 105.7(11) . . ?
N6 B2 C19 112.5(11) . . ?
N8 B2 C5_1 112.4(11) . . ?
N6 B2 C5_1 101.3(10) . . ?
C19 B2 C5_1 116.8(12) . . ?
N13 B3 N11 109.1(13) . . ?
N13 B3 C37 102.1(12) . . ?
N11 B3 C37 115.3(13) . . ?
N13 B3 C32 115.4(12) . . ?
N11 B3 C32 101.3(11) . . ?
C37 B3 C32 114.1(13) . . ?
N15 B4 N17 110.2(13) . . ?
N15 B4 C50 113.2(13) . . ?
N17 B4 C50 106.9(12) . . ?
N15 B4 C36 101.0(11) . . ?
N17 B4 C36 109.7(12) . . ?
C50 B4 C36 115.7(13) . . ?
C63 Mo1 N9 90.8(5) . . ?
C63 Mo1 N3 82.0(5) . . ?
N9 Mo1 N3 92.4(4) . . ?
C63 Mo1 N7 119.6(5) . . ?
N9 Mo1 N7 83.8(4) . . ?
N3 Mo1 N7 157.9(4) . . ?
C63 Mo1 N5 96.6(5) . . ?
N9 Mo1 N5 172.4(4) . . ?
N3 Mo1 N5 86.6(4) . . ?
N7 Mo1 N5 94.3(4) . . ?
C63 Mo1 N1_1 158.7(5) . . ?
N9 Mo1 N1_1 89.0(4) . . ?
N3 Mo1 N1_1 76.7(4) . . ?
N7 Mo1 N1_1 81.5(4) . . ?
N5 Mo1 N1_1 83.4(4) . . ?
C63 Mo1 C64 38.2(5) . . ?
N9 Mo1 C64 93.7(5) . . ?
N3 Mo1 C64 119.9(5) . . ?
N7 Mo1 C64 82.1(5) . . ?
N5 Mo1 C64 93.4(4) . . ?
N1_1 Mo1 C64 163.0(4) . . ?
C63 Mo2 N14 90.7(5) . . ?
C63 Mo2 N18 96.1(5) . . ?
N14 Mo2 N18 173.2(5) . . ?
C63 Mo2 N16 82.8(5) . . ?
N14 Mo2 N16 92.5(4) . . ?
N18 Mo2 N16 88.0(4) . . ?
C63 Mo2 N12 122.2(5) . . ?
N14 Mo2 N12 84.3(4) . . ?
N18 Mo2 N12 92.4(4) . . ?
N16 Mo2 N12 154.7(4) . . ?
C63 Mo2 C64 38.4(5) . . ?
N14 Mo2 C64 93.1(5) . . ?
N18 Mo2 C64 92.4(5) . . ?
N16 Mo2 C64 121.0(5) . . ?
N12 Mo2 C64 84.3(5) . . ?
C63 Mo2 N10 157.3(5) . . ?
N14 Mo2 N10 88.4(4) . . ?
N18 Mo2 N10 85.2(4) . . ?
N16 Mo2 N10 74.6(4) . . ?
N12 Mo2 N10 80.2(4) . . ?
C64 Mo2 N10 164.2(5) . . ?
C16 N2 N3 108.2(10) . . ?
C16 N2 B1 129.7(11) . . ?
N3 N2 B1 120.7(10) . . ?
C18 N3 N2 107.4(11) . . ?
C18 N3 Mo1 131.6(9) . . ?
N2 N3 Mo1 120.8(8) . . ?
N5 N4 C13 108.3(11) . . ?
N5 N4 B1 120.1(10) . . ?
C13 N4 B1 130.9(11) . . ?
N4 N5 C15 109.0(10) . . ?
N4 N5 Mo1 121.6(8) . . ?
C15 N5 Mo1 129.3(9) . . ?
C29 N6 N7 109.0(10) . . ?
C29 N6 B2 132.8(12) . . ?
N7 N6 B2 117.4(10) . . ?
C31 N7 N6 105.4(11) . . ?
C31 N7 Mo1 132.2(9) . . ?
N6 N7 Mo1 121.8(8) . . ?
N9 N8 C26 107.4(10) . . ?
N9 N8 B2 124.2(10) . . ?
C26 N8 B2 128.2(11) . . ?
C28 N9 N8 107.4(10) . . ?
C28 N9 Mo1 134.1(9) . . ?
N8 N9 Mo1 118.5(8) . . ?
C36 N10 C32 117.1(13) . . ?
C36 N10 Mo2 119.9(9) . . ?
C32 N10 Mo2 122.8(9) . . ?
C46 N11 N12 108.5(11) . . ?
C46 N11 B3 130.6(13) . . ?
N12 N11 B3 119.9(11) . . ?
C44 N12 N11 106.0(11) . . ?
C44 N12 Mo2 132.6(9) . . ?
N11 N12 Mo2 120.5(8) . . ?
C49 N13 N14 108.1(12) . . ?
C49 N13 B3 130.1(12) . . ?
N14 N13 B3 121.6(11) . . ?
C47 N14 N13 106.5(11) . . ?
C47 N14 Mo2 132.7(9) . . ?
N13 N14 Mo2 120.8(9) . . ?
N16 N15 C60 107.0(12) . . ?
N16 N15 B4 119.2(12) . . ?
C60 N15 B4 127.8(13) . . ?
N15 N16 C62 108.4(12) . . ?
N15 N16 Mo2 124.1(9) . . ?
C62 N16 Mo2 124.8(9) . . ?
C57 N17 N18 108.4(12) . . ?
C57 N17 B4 128.8(12) . . ?
N18 N17 B4 122.6(11) . . ?
C59 N18 N17 105.6(11) . . ?
C59 N18 Mo2 135.0(10) . . ?
N17 N18 Mo2 119.2(9) . . ?
C33 C32 N10 126.3(14) . . ?
C33 C32 B3 121.4(13) . . ?
N10 C32 B3 112.0(13) . . ?
C34 C33 C32 113.5(15) . . ?
C34 C33 H33 123.2 . . ?
C32 C33 H33 123.2 . . ?
C5_1 N1_1 C1_1 121.0(11) . . ?
C5_1 N1_1 Mo1 116.0(7) . . ?
C1_1 N1_1 Mo1 120.9(7) . . ?
N1_1 C1_1 C2_1 120.5(10) . . ?
N1_1 C1_1 B1 114.6(10) . . ?
C2_1 C1_1 B1 124.9(10) . . ?
C3_1 C2_1 C1_1 120.4(10) . . ?
C3_1 C2_1 H2_1 119.8 . . ?
C1_1 C2_1 H2_1 119.8 . . ?
C2_1 C3_1 C4_1 114.3(10) . . ?
C2_1 C3_1 H3_1 122.9 . . ?
C4_1 C3_1 H3_1 122.9 . . ?
C5_1 C4_1 C3_1 126.0(10) . . ?
C5_1 C4_1 H4_1 117.0 . . ?
C3_1 C4_1 H4_1 117.0 . . ?
C4_1 C5_1 N1_1 116.9(10) . . ?
C4_1 C5_1 B2 118.6(10) . . ?
N1_1 C5_1 B2 122.1(11) . . ?

loop_
_geom_bond_atom_site_label_1
_geom_bond_atom_site_label_2
_geom_bond_distance
_geom_bond_site_symmetry_2
_geom_bond_publ_flag
C6 C7 1.407(19) . ?
C6 C11 1.415(18) . ?
C6 B1 1.647(19) . ?
C7 C8 1.392(18) . ?
C7 H7 0.9500 . ?
C8 C9 1.40(2) . ?
C8 H8 0.9500 . ?
C9 C10 1.40(2) . ?
C9 C12 1.548(19) . ?
C10 C11 1.372(18) . ?
C10 H10 0.9500 . ?
C11 H11 0.9500 . ?
C12 H12A 0.9800 . ?
C12 H12B 0.9800 . ?
C12 H12C 0.9800 . ?
C13 N4 1.348(15) . ?
C13 C14 1.372(19) . ?
C13 H13 0.9500 . ?
C14 C15 1.402(18) . ?
C14 H14 0.9500 . ?
C15 N5 1.332(16) . ?
C15 H15 0.9500 . ?
C16 N2 1.361(16) . ?
C16 C17 1.376(19) . ?
C16 H16 0.9500 . ?
C17 C18 1.393(19) . ?
C17 H17 0.9500 . ?
C18 N3 1.325(17) . ?
C18 H18 0.9500 . ?
C19 C20 1.395(19) . ?
C19 C24 1.400(19) . ?
C19 B2 1.62(2) . ?
C20 C21 1.369(19) . ?
C20 H20 0.9500 . ?
C21 C22 1.398(19) . ?
C21 H21 0.9500 . ?
C22 C23 1.38(2) . ?
C22 C25 1.503(19) . ?
C23 C24 1.401(18) . ?
C23 H23 0.9500 . ?
C24 H24 0.9500 . ?
C25 H25A 0.9800 . ?
C25 H25B 0.9800 . ?
C25 H25C 0.9800 . ?
C26 C27 1.336(19) . ?
C26 N8 1.388(15) . ?
C26 H26 0.9500 . ?
C27 C28 1.394(18) . ?
C27 H27 0.9500 . ?
C28 N9 1.345(16) . ?
C28 H28 0.9500 . ?
C29 N6 1.339(16) . ?
C29 C30 1.345(18) . ?
C29 H29 0.9500 . ?
C30 C31 1.400(19) . ?
C30 H30 0.9500 . ?
C31 N7 1.350(16) . ?
C31 H31 0.9500 . ?
C34 C33 1.35(2) . ?
C34 C35 1.36(2) . ?
C34 H34 0.9500 . ?
C35 C36 1.42(2) . ?
C35 H35 0.9500 . ?
C36 N10 1.349(17) . ?
C36 B4 1.65(2) . ?
C37 C38 1.419(19) . ?
C37 C42 1.43(2) . ?
C37 B3 1.61(2) . ?
C38 C39 1.373(19) . ?
C38 H38 0.9500 . ?
C39 C40 1.40(2) . ?
C39 H39 0.9500 . ?
C40 C41 1.37(2) . ?
C40 C43 1.53(2) . ?
C41 C42 1.42(2) . ?
C41 H41 0.9500 . ?
C42 H42 0.9500 . ?
C43 H43A 0.9800 . ?
C43 H43B 0.9800 . ?
C43 H43C 0.9800 . ?
C44 N12 1.342(17) . ?
C44 C45 1.363(19) . ?
C44 H44 0.9500 . ?
C45 C46 1.42(2) . ?
C45 H45 0.9500 . ?
C46 N11 1.337(17) . ?
C46 H46 0.9500 . ?
C47 N14 1.334(18) . ?
C47 C48 1.368(19) . ?
C47 H47 0.9500 . ?
C48 C49 1.41(2) . ?
C48 H48 0.9500 . ?
C49 N13 1.315(17) . ?
C49 H49 0.9500 . ?
C50 C51 1.38(2) . ?
C50 C55 1.39(2) . ?
C50 B4 1.61(2) . ?
C51 C52 1.39(2) . ?
C51 H51 0.9500 . ?
C52 C53 1.41(3) . ?
C52 H52 0.9500 . ?
C53 C54 1.35(3) . ?
C53 C56 1.54(2) . ?
C54 C55 1.35(2) . ?
C54 H54 0.9500 . ?
C55 H55 0.9500 . ?
C56 H56A 0.9800 . ?
C56 H56B 0.9800 . ?
C56 H56C 0.9800 . ?
C57 C58 1.36(2) . ?
C57 N17 1.372(18) . ?
C57 H57 0.9500 . ?
C58 C59 1.364(19) . ?
C58 H58 0.9500 . ?
C59 N18 1.369(18) . ?
C59 H59 0.9500 . ?
C60 N15 1.358(19) . ?
C60 C61 1.37(2) . ?
C60 H60 0.9500 . ?
C61 C62 1.39(2) . ?
C61 H61 0.9500 . ?
C62 N16 1.360(18) . ?
C62 H62 0.9500 . ?
C63 C64 1.435(18) . ?
C63 Mo2 1.947(14) . ?
C63 Mo1 1.950(14) . ?
C64 Mo2 2.297(15) . ?
C64 Mo1 2.311(14) . ?
C64 H64A 0.97(14) . ?
C64 H64B 0.91(14) . ?
B1 N2 1.550(18) . ?
B1 N4 1.567(18) . ?
B1 C1_1 1.632(18) . ?
B2 N8 1.549(19) . ?
B2 N6 1.599(18) . ?
B2 C5_1 1.623(19) . ?
B3 N13 1.57(2) . ?
B3 N11 1.58(2) . ?
B3 C32 1.72(2) . ?
B4 N15 1.54(2) . ?
B4 N17 1.60(2) . ?
Mo1 N9 2.121(9) . ?
Mo1 N3 2.160(11) . ?
Mo1 N7 2.194(11) . ?
Mo1 N5 2.220(10) . ?
Mo1 N1_1 2.288(11) . ?
Mo2 N14 2.119(11) . ?
Mo2 N18 2.156(11) . ?
Mo2 N16 2.190(12) . ?
Mo2 N12 2.191(11) . ?
Mo2 N10 2.304(13) . ?
N2 N3 1.373(14) . ?
N4 N5 1.325(15) . ?
N6 N7 1.372(15) . ?
N8 N9 1.355(14) . ?
N10 C32 1.411(18) . ?
N11 N12 1.388(15) . ?
N13 N14 1.384(16) . ?
N15 N16 1.351(16) . ?
N17 N18 1.399(16) . ?
C32 C33 1.35(2) . ?
C33 H33 0.9500 . ?
N1_1 C5_1 1.346(12) . ?
N1_1 C1_1 1.369(12) . ?
C1_1 C2_1 1.372(12) . ?
C2_1 C3_1 1.369(12) . ?
C2_1 H2_1 0.9500 . ?
C3_1 C4_1 1.421(11) . ?
C3_1 H3_1 0.9500 . ?
C4_1 C5_1 1.304(12) . ?
C4_1 H4_1 0.9500 . ?
